data_4065887
loop_
_publ_author_name
'Oster, Stephen S.'
'Grochowski, Matthew R.'
'Lachicotte, Rene J.'
'Brennessel, William W.'
'Jones, William D.'

_publ_section_title
;
 Carbon&#x2212;Sulfur Bond Activation of Dibenzothiophenes and
 Phenoxythiin by [Rh(dippe)(\m-H)]2and [Rh2(dippe)2(\m-Cl)(\m-H)]&#x2020;
;
_journal_issue 21
_journal_name_full Organometallics
_journal_page_first 4923
_journal_paper_doi 10.1021/om1001815
_journal_volume 29
_journal_year 2010
_chemical_formula_sum 'C40 H73 Cl P4 Rh2 S'
_chemical_formula_weight 951.19
_chemical_name_common '[Rh2(dippe)2(m-Cl)(m-SC12H9)] (7)'
_chemical_name_systematic
; 
 ? 
;
_space_group_IT_number 19
_symmetry_cell_setting orthorhombic
_symmetry_space_group_name_Hall 'P 2ac 2ab'
_symmetry_space_group_name_H-M 'P 21 21 21'
_atom_sites_solution_hydrogens geom
_atom_sites_solution_primary direct
_atom_sites_solution_secondary difmap
_audit_creation_method SHELXL-97
_cell_angle_alpha 90.00
_cell_angle_beta 90.00
_cell_angle_gamma 90.00
_cell_formula_units_Z 4
_cell_length_a 10.6487(5)
_cell_length_b 16.7577(8)
_cell_length_c 25.3727(12)
_cell_measurement_temperature 193(2)
_cell_volume 4527.7(4)
_computing_cell_refinement 'Bruker SMART'
_computing_data_collection 'Bruker SMART'
_computing_data_reduction 'Bruker SHELXTL'
_computing_molecular_graphics 'Bruker SHELXTL'
_computing_publication_material 'Bruker SHELXTL'
_computing_structure_refinement 'SHELXL-97 (Sheldrick, 1997)'
_computing_structure_solution 'SHELXS-97 (Sheldrick, 1990)'
_diffrn_ambient_temperature 193(2)
_diffrn_measured_fraction_theta_full 0.981
_diffrn_measured_fraction_theta_max 0.981
_diffrn_measurement_device_type 'CCD area detector'
_diffrn_measurement_method 'phi and omega scans'
_diffrn_radiation_monochromator graphite
_diffrn_radiation_source 'fine-focus sealed tube'
_diffrn_radiation_type MoK\a
_diffrn_radiation_wavelength 0.71073
_diffrn_reflns_av_R_equivalents 0.0267
_diffrn_reflns_av_sigmaI/netI 0.0351
_diffrn_reflns_limit_h_max 14
_diffrn_reflns_limit_h_min -13
_diffrn_reflns_limit_k_max 15
_diffrn_reflns_limit_k_min -22
_diffrn_reflns_limit_l_max 33
_diffrn_reflns_limit_l_min -31
_diffrn_reflns_number 29895
_diffrn_reflns_theta_full 28.31
_diffrn_reflns_theta_max 28.31
_diffrn_reflns_theta_min 1.46
_exptl_absorpt_coefficient_mu 1.001
_exptl_absorpt_correction_T_max 0.928
_exptl_absorpt_correction_T_min 0.834
_exptl_absorpt_correction_type multi-scan
_exptl_absorpt_process_details Shelx-SADABS
_exptl_crystal_colour orange
_exptl_crystal_density_diffrn 1.395
_exptl_crystal_density_method 'not measured'
_exptl_crystal_description irreg
_exptl_crystal_F_000 1984
_exptl_crystal_size_max .40
_exptl_crystal_size_mid .40
_exptl_crystal_size_min .38
_refine_diff_density_max 0.826
_refine_diff_density_min -0.505
_refine_diff_density_rms 0.081
_refine_ls_abs_structure_details 'Flack H D (1983), Acta Cryst. A39, 876-881'
_refine_ls_abs_structure_Flack -0.01(3)
_refine_ls_extinction_method none
_refine_ls_goodness_of_fit_ref 0.869
_refine_ls_hydrogen_treatment constr
_refine_ls_matrix_type full
_refine_ls_number_parameters 433
_refine_ls_number_reflns 10827
_refine_ls_number_restraints 0
_refine_ls_restrained_S_all 0.869
_refine_ls_R_factor_all 0.0453
_refine_ls_R_factor_gt 0.0389
_refine_ls_shift/su_max 0.065
_refine_ls_shift/su_mean 0.011
_refine_ls_structure_factor_coef Fsqd
_refine_ls_weighting_details 'calc w=1/[\s^2^(Fo^2^)+(0.0689P)^2^+5.3828P] where P=(Fo^2^+2Fc^2^)/3'
_refine_ls_weighting_scheme calc
_refine_ls_wR_factor_gt 0.0933
_refine_ls_wR_factor_ref 0.0965
_reflns_number_gt 9909
_reflns_number_total 10827
_reflns_threshold_expression >2sigma(I)
_cod_data_source_file om1001815_si_002.cif
_cod_data_source_block jonso18_cmpd9
_cod_depositor_comments
;
The following automatic conversions were performed:

'_symmetry_cell_setting' value 'Orthorhombic' changed to
'orthorhombic' according to
/home/saulius/struct/CIF-dictionaries/cif_core.dic dictionary named
'cif_core.dic' version 2.4.1 from 2010-06-29.

Automatic conversion script
Id: cif_fix_values 1715 2011-07-08 13:25:40Z adriana 
;
_cod_original_sg_symbol_H-M P2(1)2(1)2(1)
_cod_database_code 4065887

loop_
_symmetry_equiv_pos_as_xyz
'x, y, z'
'-x+1/2, -y, z+1/2'
'-x, y+1/2, -z+1/2'
'x+1/2, -y+1/2, -z'

loop_
_atom_site_label
_atom_site_type_symbol
_atom_site_fract_x
_atom_site_fract_y
_atom_site_fract_z
_atom_site_U_iso_or_equiv
_atom_site_adp_type
_atom_site_occupancy
_atom_site_symmetry_multiplicity
_atom_site_calc_flag
_atom_site_refinement_flags
Rh1 Rh 0.15054(3) 0.469979(17) 0.092163(10) 0.02141(7) Uani 1 1 d .
Rh2 Rh 0.14863(3) 0.503975(18) 0.219270(10) 0.02517(7) Uani 1 1 d .
Cl1 Cl 0.31928(9) 0.49982(7) 0.15456(3) 0.0299(2) Uani 1 1 d .
P1 P 0.00609(10) 0.44920(7) 0.03278(4) 0.0281(2) Uani 1 1 d .
P2 P 0.27757(10) 0.40104(7) 0.04062(4) 0.0265(2) Uani 1 1 d .
P3 P -0.00336(11) 0.49046(6) 0.27718(4) 0.0295(2) Uani 1 1 d .
P4 P 0.27578(11) 0.46682(8) 0.28354(4) 0.0345(2) Uani 1 1 d .
S1 S 0.01647(9) 0.55071(6) 0.14821(4) 0.02360(19) Uani 1 1 d .
C1 C 0.0556(4) 0.6516(2) 0.12941(15) 0.0269(8) Uani 1 1 d .
C2 C 0.1788(4) 0.6791(3) 0.13342(19) 0.0370(10) Uani 1 1 d .
H2A H 0.2406 0.6464 0.1496 0.044 Uiso 1 1 calc R
C3 C 0.2128(5) 0.7543(3) 0.1140(2) 0.0456(12) Uani 1 1 d .
H3A H 0.2976 0.7718 0.1163 0.055 Uiso 1 1 calc R
C4 C 0.1236(5) 0.8028(3) 0.0917(2) 0.0446(12) Uani 1 1 d .
H4A H 0.1463 0.8537 0.0783 0.054 Uiso 1 1 calc R
C5 C 0.0002(5) 0.7771(3) 0.08873(19) 0.0373(10) Uani 1 1 d .
H5A H -0.0611 0.8111 0.0735 0.045 Uiso 1 1 calc R
C6 C -0.0365(4) 0.7023(3) 0.10764(15) 0.0295(9) Uani 1 1 d .
C7 C -0.1741(4) 0.6833(2) 0.10447(16) 0.0292(9) Uani 1 1 d .
C8 C -0.2415(5) 0.6985(3) 0.05871(19) 0.0404(11) Uani 1 1 d .
H8A H -0.1989 0.7188 0.0287 0.048 Uiso 1 1 calc R
C9 C -0.3691(5) 0.6846(3) 0.0561(2) 0.0501(13) Uani 1 1 d .
H9A H -0.4139 0.6968 0.0247 0.060 Uiso 1 1 calc R
C10 C -0.4319(5) 0.6528(4) 0.0990(3) 0.0561(14) Uani 1 1 d .
H10A H -0.5193 0.6417 0.0971 0.067 Uiso 1 1 calc R
C11 C -0.3660(5) 0.6377(3) 0.1442(2) 0.0498(13) Uani 1 1 d .
H11A H -0.4084 0.6162 0.1740 0.060 Uiso 1 1 calc R
C12 C -0.2391(4) 0.6532(3) 0.14727(18) 0.0374(10) Uani 1 1 d .
H12A H -0.1956 0.6431 0.1793 0.045 Uiso 1 1 calc R
C13 C -0.1445(5) 0.3988(3) 0.05006(19) 0.0415(11) Uani 1 1 d .
H13A H -0.1836 0.3791 0.0167 0.050 Uiso 1 1 calc R
C14 C -0.1189(5) 0.3264(3) 0.0854(2) 0.0557(15) Uani 1 1 d .
H14A H -0.1984 0.3001 0.0941 0.084 Uiso 1 1 calc R
H14B H -0.0777 0.3441 0.1179 0.084 Uiso 1 1 calc R
H14C H -0.0641 0.2888 0.0668 0.084 Uiso 1 1 calc R
C15 C -0.2394(4) 0.4554(4) 0.0773(2) 0.0486(13) Uani 1 1 d .
H15A H -0.3168 0.4261 0.0852 0.073 Uiso 1 1 calc R
H15B H -0.2585 0.5002 0.0538 0.073 Uiso 1 1 calc R
H15C H -0.2030 0.4757 0.1101 0.073 Uiso 1 1 calc R
C16 C -0.0481(4) 0.5404(3) -0.00223(17) 0.0389(11) Uani 1 1 d .
H16A H -0.0973 0.5720 0.0240 0.047 Uiso 1 1 calc R
C17 C 0.0605(5) 0.5928(4) -0.0191(2) 0.0531(14) Uani 1 1 d .
H17A H 0.0281 0.6403 -0.0370 0.080 Uiso 1 1 calc R
H17B H 0.1151 0.5630 -0.0431 0.080 Uiso 1 1 calc R
H17C H 0.1086 0.6090 0.0121 0.080 Uiso 1 1 calc R
C18 C -0.1365(5) 0.5253(4) -0.0489(2) 0.0616(16) Uani 1 1 d .
H18A H -0.1603 0.5763 -0.0648 0.092 Uiso 1 1 calc R
H18B H -0.2121 0.4977 -0.0364 0.092 Uiso 1 1 calc R
H18C H -0.0938 0.4921 -0.0751 0.092 Uiso 1 1 calc R
C19 C 0.4243(4) 0.4530(3) 0.02168(17) 0.0364(10) Uani 1 1 d .
H19A H 0.4737 0.4604 0.0548 0.044 Uiso 1 1 calc R
C20 C 0.5085(5) 0.4066(4) -0.0163(2) 0.0563(16) Uani 1 1 d .
H20A H 0.5835 0.4382 -0.0243 0.084 Uiso 1 1 calc R
H20B H 0.4624 0.3957 -0.0490 0.084 Uiso 1 1 calc R
H20C H 0.5336 0.3560 0.0000 0.084 Uiso 1 1 calc R
C21 C 0.3968(5) 0.5367(4) 0.0005(2) 0.0510(13) Uani 1 1 d .
H21A H 0.4759 0.5629 -0.0091 0.076 Uiso 1 1 calc R
H21B H 0.3540 0.5681 0.0276 0.076 Uiso 1 1 calc R
H21C H 0.3430 0.5327 -0.0308 0.076 Uiso 1 1 calc R
C22 C 0.3350(5) 0.3010(3) 0.06091(19) 0.0411(11) Uani 1 1 d .
H22A H 0.3777 0.2765 0.0298 0.049 Uiso 1 1 calc R
C23 C 0.4328(6) 0.3069(4) 0.1057(2) 0.0535(14) Uani 1 1 d .
H23A H 0.4614 0.2533 0.1153 0.080 Uiso 1 1 calc R
H23B H 0.3945 0.3326 0.1365 0.080 Uiso 1 1 calc R
H23C H 0.5046 0.3387 0.0937 0.080 Uiso 1 1 calc R
C24 C 0.2259(7) 0.2488(4) 0.0750(3) 0.074(2) Uani 1 1 d .
H24A H 0.2566 0.1960 0.0855 0.112 Uiso 1 1 calc R
H24B H 0.1704 0.2434 0.0444 0.112 Uiso 1 1 calc R
H24C H 0.1793 0.2728 0.1043 0.112 Uiso 1 1 calc R
C25 C 0.0626(5) 0.3805(3) -0.01951(19) 0.0425(12) Uani 1 1 d .
H25A H 0.0350 0.3255 -0.0113 0.051 Uiso 1 1 calc R
H25B H 0.0248 0.3961 -0.0537 0.051 Uiso 1 1 calc R
C26 C 0.2029(4) 0.3824(3) -0.02413(19) 0.0412(12) Uani 1 1 d .
H26A H 0.2278 0.4249 -0.0491 0.049 Uiso 1 1 calc R
H26B H 0.2329 0.3308 -0.0383 0.049 Uiso 1 1 calc R
C27 C -0.1160(5) 0.5730(3) 0.28854(18) 0.0417(11) Uani 1 1 d .
H27A H -0.1684 0.5771 0.2560 0.050 Uiso 1 1 calc R
C28 C -0.2072(5) 0.5605(4) 0.3344(2) 0.0505(13) Uani 1 1 d .
H28A H -0.2641 0.6064 0.3368 0.076 Uiso 1 1 calc R
H28B H -0.1599 0.5554 0.3673 0.076 Uiso 1 1 calc R
H28C H -0.2562 0.5118 0.3284 0.076 Uiso 1 1 calc R
C29 C -0.0474(7) 0.6523(3) 0.2941(3) 0.0632(17) Uani 1 1 d .
H29A H -0.1087 0.6951 0.2996 0.095 Uiso 1 1 calc R
H29B H 0.0007 0.6630 0.2619 0.095 Uiso 1 1 calc R
H29C H 0.0098 0.6498 0.3243 0.095 Uiso 1 1 calc R
C30 C -0.1133(5) 0.4058(3) 0.26854(19) 0.0431(12) Uani 1 1 d .
H30A H -0.1641 0.4014 0.3016 0.052 Uiso 1 1 calc R
C31 C -0.2044(6) 0.4185(4) 0.2232(2) 0.0583(15) Uani 1 1 d .
H31A H -0.2602 0.3722 0.2203 0.087 Uiso 1 1 calc R
H31B H -0.1573 0.4249 0.1903 0.087 Uiso 1 1 calc R
H31C H -0.2545 0.4666 0.2297 0.087 Uiso 1 1 calc R
C32 C -0.0439(7) 0.3273(3) 0.2613(3) 0.0576(15) Uani 1 1 d .
H32A H -0.1048 0.2839 0.2569 0.086 Uiso 1 1 calc R
H32B H 0.0083 0.3168 0.2923 0.086 Uiso 1 1 calc R
H32C H 0.0096 0.3305 0.2299 0.086 Uiso 1 1 calc R
C33 C 0.3874(5) 0.3852(4) 0.2696(2) 0.0501(14) Uani 1 1 d .
H33A H 0.4441 0.4045 0.2408 0.060 Uiso 1 1 calc R
C34 C 0.4730(7) 0.3613(5) 0.3167(3) 0.079(2) Uani 1 1 d .
H34A H 0.5300 0.3185 0.3057 0.119 Uiso 1 1 calc R
H34B H 0.4208 0.3427 0.3460 0.119 Uiso 1 1 calc R
H34C H 0.5222 0.4077 0.3279 0.119 Uiso 1 1 calc R
C35 C 0.3173(6) 0.3125(4) 0.2479(2) 0.0626(18) Uani 1 1 d .
H35A H 0.3775 0.2698 0.2402 0.094 Uiso 1 1 calc R
H35B H 0.2730 0.3274 0.2156 0.094 Uiso 1 1 calc R
H35C H 0.2566 0.2938 0.2742 0.094 Uiso 1 1 calc R
C36 C 0.3764(5) 0.5483(4) 0.31059(19) 0.0511(14) Uani 1 1 d .
H36A H 0.4236 0.5271 0.3417 0.061 Uiso 1 1 calc R
C37 C 0.4726(6) 0.5770(4) 0.2687(2) 0.0623(17) Uani 1 1 d .
H37A H 0.5247 0.6195 0.2837 0.093 Uiso 1 1 calc R
H37B H 0.4277 0.5973 0.2378 0.093 Uiso 1 1 calc R
H37C H 0.5262 0.5322 0.2582 0.093 Uiso 1 1 calc R
C38 C 0.2989(7) 0.6198(4) 0.3283(2) 0.0646(18) Uani 1 1 d .
H38A H 0.3548 0.6608 0.3427 0.097 Uiso 1 1 calc R
H38B H 0.2393 0.6029 0.3556 0.097 Uiso 1 1 calc R
H38C H 0.2528 0.6415 0.2982 0.097 Uiso 1 1 calc R
C39 C 0.0596(5) 0.4723(3) 0.34443(16) 0.0385(10) Uani 1 1 d .
H39A H 0.0669 0.5237 0.3634 0.046 Uiso 1 1 calc R
H39B H 0.0005 0.4379 0.3642 0.046 Uiso 1 1 calc R
C40 C 0.1875(5) 0.4323(3) 0.34216(17) 0.0406(11) Uani 1 1 d .
H40A H 0.1768 0.3737 0.3405 0.049 Uiso 1 1 calc R
H40B H 0.2355 0.4452 0.3745 0.049 Uiso 1 1 calc R

loop_
_atom_site_aniso_label
_atom_site_aniso_U_11
_atom_site_aniso_U_22
_atom_site_aniso_U_33
_atom_site_aniso_U_23
_atom_site_aniso_U_13
_atom_site_aniso_U_12
Rh1 0.02206(13) 0.02384(14) 0.01832(12) -0.00166(10) -0.00060(12) -0.00016(12)
Rh2 0.03107(15) 0.02715(15) 0.01729(12) 0.00082(11) -0.00062(12) -0.00019(14)
Cl1 0.0260(4) 0.0405(5) 0.0230(4) -0.0025(4) -0.0039(3) -0.0008(4)
P1 0.0238(5) 0.0360(6) 0.0246(5) -0.0070(4) -0.0023(4) 0.0018(4)
P2 0.0262(5) 0.0310(5) 0.0224(5) -0.0028(4) -0.0003(4) 0.0037(4)
P3 0.0401(6) 0.0272(5) 0.0213(4) 0.0020(4) 0.0047(4) 0.0003(4)
P4 0.0379(6) 0.0429(6) 0.0227(5) 0.0051(5) -0.0050(4) 0.0001(5)
S1 0.0250(4) 0.0245(5) 0.0212(4) -0.0004(3) 0.0005(3) 0.0001(4)
C1 0.035(2) 0.024(2) 0.0218(19) -0.0024(15) 0.0036(17) -0.0012(17)
C2 0.035(2) 0.026(2) 0.050(3) -0.0010(19) 0.000(2) 0.0005(17)
C3 0.039(3) 0.037(3) 0.060(3) 0.000(2) 0.003(2) -0.010(2)
C4 0.049(3) 0.027(2) 0.057(3) 0.004(2) 0.013(3) -0.0040(19)
C5 0.044(3) 0.028(2) 0.040(2) 0.0041(19) 0.006(2) 0.0035(19)
C6 0.036(2) 0.029(2) 0.0233(19) -0.0014(15) 0.0076(16) 0.0018(17)
C7 0.029(2) 0.028(2) 0.030(2) -0.0009(16) 0.0008(16) 0.0047(16)
C8 0.045(3) 0.042(3) 0.034(2) 0.005(2) 0.001(2) 0.005(2)
C9 0.048(3) 0.055(3) 0.047(3) -0.002(2) -0.012(2) 0.009(3)
C10 0.036(3) 0.058(3) 0.074(4) -0.005(3) 0.002(3) 0.007(2)
C11 0.046(3) 0.056(3) 0.047(3) 0.006(2) 0.015(3) 0.013(3)
C12 0.039(2) 0.045(3) 0.028(2) 0.002(2) 0.0077(18) 0.010(2)
C13 0.028(2) 0.049(3) 0.047(3) -0.018(2) -0.003(2) -0.010(2)
C14 0.049(3) 0.042(3) 0.077(4) -0.004(3) 0.012(3) -0.013(2)
C15 0.026(2) 0.070(4) 0.051(3) -0.009(3) 0.0028(19) -0.008(2)
C16 0.034(2) 0.052(3) 0.031(2) -0.001(2) -0.0051(18) 0.020(2)
C17 0.057(3) 0.052(3) 0.050(3) 0.017(3) -0.008(3) 0.009(3)
C18 0.050(3) 0.095(5) 0.040(3) 0.007(3) -0.012(2) 0.013(3)
C19 0.026(2) 0.056(3) 0.028(2) 0.003(2) 0.0014(16) -0.001(2)
C20 0.034(3) 0.097(5) 0.038(3) -0.004(3) 0.008(2) 0.005(3)
C21 0.047(3) 0.059(3) 0.047(3) 0.014(3) 0.004(2) -0.017(3)
C22 0.046(3) 0.036(2) 0.041(2) -0.0016(19) 0.002(2) 0.016(2)
C23 0.060(3) 0.053(3) 0.047(3) 0.010(3) -0.004(3) 0.021(3)
C24 0.078(5) 0.034(3) 0.111(6) 0.019(3) -0.007(4) -0.003(3)
C25 0.041(3) 0.053(3) 0.033(2) -0.023(2) -0.008(2) 0.003(2)
C26 0.033(2) 0.059(3) 0.031(2) -0.021(2) -0.0015(19) 0.008(2)
C27 0.048(3) 0.046(3) 0.031(2) 0.005(2) 0.010(2) 0.011(2)
C28 0.051(3) 0.056(3) 0.045(3) -0.006(3) 0.015(2) 0.010(3)
C29 0.082(4) 0.032(3) 0.075(4) -0.004(3) 0.021(4) 0.010(3)
C30 0.050(3) 0.045(3) 0.035(2) 0.000(2) 0.007(2) -0.008(2)
C31 0.059(3) 0.064(4) 0.052(3) -0.002(3) -0.008(3) -0.021(3)
C32 0.074(4) 0.035(3) 0.064(4) -0.002(3) 0.005(3) -0.005(3)
C33 0.044(3) 0.065(4) 0.041(3) 0.011(2) 0.000(2) 0.022(3)
C34 0.070(5) 0.100(6) 0.068(4) 0.018(4) -0.020(4) 0.032(4)
C35 0.082(5) 0.046(3) 0.060(4) 0.007(3) 0.010(3) 0.026(3)
C36 0.049(3) 0.071(4) 0.034(2) 0.000(2) -0.015(2) -0.015(3)
C37 0.054(4) 0.081(5) 0.052(3) 0.003(3) -0.003(3) -0.021(3)
C38 0.074(4) 0.069(4) 0.050(3) -0.018(3) 0.004(3) -0.023(3)
C39 0.055(3) 0.036(2) 0.0243(19) 0.0042(18) 0.0022(19) -0.005(2)
C40 0.051(3) 0.048(3) 0.023(2) 0.0085(19) -0.0011(19) -0.001(2)

loop_
_atom_type_symbol
_atom_type_description
_atom_type_scat_dispersion_real
_atom_type_scat_dispersion_imag
_atom_type_scat_source
C C 0.0033 0.0016 'International Tables Vol C Tables 4.2.6.8 and 6.1.1.4'
H H 0.0000 0.0000 'International Tables Vol C Tables 4.2.6.8 and 6.1.1.4'
P P 0.1023 0.0942 'International Tables Vol C Tables 4.2.6.8 and 6.1.1.4'
S S 0.1246 0.1234 'International Tables Vol C Tables 4.2.6.8 and 6.1.1.4'
Cl Cl 0.1484 0.1585 'International Tables Vol C Tables 4.2.6.8 and 6.1.1.4'
Rh Rh -1.1178 0.9187 'International Tables Vol C Tables 4.2.6.8 and 6.1.1.4'

loop_
_geom_angle_atom_site_label_1
_geom_angle_atom_site_label_2
_geom_angle_atom_site_label_3
_geom_angle
P1 Rh1 P2 86.52(4)
P1 Rh1 S1 94.53(4)
P2 Rh1 S1 177.57(4)
P1 Rh1 Cl1 176.04(4)
P2 Rh1 Cl1 92.31(4)
S1 Rh1 Cl1 86.50(3)
P3 Rh2 P4 85.92(4)
P3 Rh2 S1 95.93(4)
P4 Rh2 S1 176.98(4)
P3 Rh2 Cl1 172.46(4)
P4 Rh2 Cl1 91.84(4)
S1 Rh2 Cl1 86.63(3)
Rh1 Cl1 Rh2 83.96(3)
C13 P1 C25 99.6(2)
C13 P1 C16 102.6(2)
C25 P1 C16 105.6(2)
C13 P1 Rh1 121.09(16)
C25 P1 Rh1 111.36(16)
C16 P1 Rh1 114.69(16)
C19 P2 C22 102.7(2)
C19 P2 C26 102.2(2)
C22 P2 C26 103.6(2)
C19 P2 Rh1 115.10(16)
C22 P2 Rh1 120.65(16)
C26 P2 Rh1 110.53(15)
C27 P3 C30 100.4(2)
C27 P3 C39 102.3(2)
C30 P3 C39 102.2(2)
C27 P3 Rh2 120.26(16)
C30 P3 Rh2 117.74(16)
C39 P3 Rh2 111.41(16)
C33 P4 C36 104.0(3)
C33 P4 C40 104.5(3)
C36 P4 C40 103.0(2)
C33 P4 Rh2 117.49(18)
C36 P4 Rh2 114.66(19)
C40 P4 Rh2 111.71(16)
C1 S1 Rh2 111.48(14)
C1 S1 Rh1 103.38(13)
Rh2 S1 Rh1 85.06(3)
C2 C1 C6 118.9(4)
C2 C1 S1 120.5(3)
C6 C1 S1 120.5(3)
C3 C2 C1 121.0(4)
C3 C2 H2A 119.5
C1 C2 H2A 119.5
C4 C3 C2 119.9(5)
C4 C3 H3A 120.0
C2 C3 H3A 120.1
C5 C4 C3 119.6(4)
C5 C4 H4A 120.2
C3 C4 H4A 120.2
C4 C5 C6 121.7(4)
C4 C5 H5A 119.1
C6 C5 H5A 119.1
C5 C6 C1 118.7(4)
C5 C6 C7 116.4(4)
C1 C6 C7 124.9(4)
C8 C7 C12 117.7(4)
C8 C7 C6 120.7(4)
C12 C7 C6 121.6(4)
C7 C8 C9 121.2(5)
C7 C8 H8A 119.4
C9 C8 H8A 119.4
C8 C9 C10 120.1(5)
C8 C9 H9A 119.9
C10 C9 H9A 119.9
C11 C10 C9 118.9(5)
C11 C10 H10A 120.6
C9 C10 H10A 120.6
C12 C11 C10 121.0(5)
C12 C11 H11A 119.5
C10 C11 H11A 119.5
C11 C12 C7 121.1(5)
C11 C12 H12A 119.5
C7 C12 H12A 119.5
C15 C13 C14 109.9(4)
C15 C13 P1 112.9(3)
C14 C13 P1 110.0(3)
C15 C13 H13A 108.0
C14 C13 H13A 108.0
P1 C13 H13A 108.0
C13 C14 H14A 109.5
C13 C14 H14B 109.5
H14A C14 H14B 109.5
C13 C14 H14C 109.5
H14A C14 H14C 109.5
H14B C14 H14C 109.5
C13 C15 H15A 109.5
C13 C15 H15B 109.5
H15A C15 H15B 109.5
C13 C15 H15C 109.5
H15A C15 H15C 109.5
H15B C15 H15C 109.5
C17 C16 C18 110.3(4)
C17 C16 P1 112.0(3)
C18 C16 P1 115.1(4)
C17 C16 H16A 106.3
C18 C16 H16A 106.3
P1 C16 H16A 106.3
C16 C17 H17A 109.5
C16 C17 H17B 109.5
H17A C17 H17B 109.5
C16 C17 H17C 109.5
H17A C17 H17C 109.5
H17B C17 H17C 109.5
C16 C18 H18A 109.5
C16 C18 H18B 109.5
H18A C18 H18B 109.5
C16 C18 H18C 109.5
H18A C18 H18C 109.5
H18B C18 H18C 109.5
C21 C19 C20 110.9(4)
C21 C19 P2 111.2(3)
C20 C19 P2 114.8(4)
C21 C19 H19A 106.5
C20 C19 H19A 106.5
P2 C19 H19A 106.5
C19 C20 H20A 109.5
C19 C20 H20B 109.5
H20A C20 H20B 109.5
C19 C20 H20C 109.5
H20A C20 H20C 109.5
H20B C20 H20C 109.5
C19 C21 H21A 109.5
C19 C21 H21B 109.5
H21A C21 H21B 109.5
C19 C21 H21C 109.5
H21A C21 H21C 109.5
H21B C21 H21C 109.5
C24 C22 C23 112.7(5)
C24 C22 P2 109.8(4)
C23 C22 P2 111.5(4)
C24 C22 H22A 107.5
C23 C22 H22A 107.5
P2 C22 H22A 107.5
C22 C23 H23A 109.5
C22 C23 H23B 109.5
H23A C23 H23B 109.5
C22 C23 H23C 109.5
H23A C23 H23C 109.5
H23B C23 H23C 109.5
C22 C24 H24A 109.5
C22 C24 H24B 109.5
H24A C24 H24B 109.5
C22 C24 H24C 109.5
H24A C24 H24C 109.5
H24B C24 H24C 109.5
C26 C25 P1 111.5(3)
C26 C25 H25A 109.3
P1 C25 H25A 109.3
C26 C25 H25B 109.3
P1 C25 H25B 109.3
H25A C25 H25B 108.0
C25 C26 P2 111.2(3)
C25 C26 H26A 109.4
P2 C26 H26A 109.4
C25 C26 H26B 109.4
P2 C26 H26B 109.4
H26A C26 H26B 108.0
C28 C27 C29 110.7(4)
C28 C27 P3 115.3(4)
C29 C27 P3 110.8(4)
C28 C27 H27A 106.5
C29 C27 H27A 106.5
P3 C27 H27A 106.5
C27 C28 H28A 109.5
C27 C28 H28B 109.5
H28A C28 H28B 109.5
C27 C28 H28C 109.5
H28A C28 H28C 109.5
H28B C28 H28C 109.5
C27 C29 H29A 109.5
C27 C29 H29B 109.5
H29A C29 H29B 109.5
C27 C29 H29C 109.5
H29A C29 H29C 109.5
H29B C29 H29C 109.5
C31 C30 C32 109.8(5)
C31 C30 P3 112.7(4)
C32 C30 P3 111.7(4)
C31 C30 H30A 107.5
C32 C30 H30A 107.5
P3 C30 H30A 107.5
C30 C31 H31A 109.5
C30 C31 H31B 109.5
H31A C31 H31B 109.5
C30 C31 H31C 109.5
H31A C31 H31C 109.5
H31B C31 H31C 109.5
C30 C32 H32A 109.5
C30 C32 H32B 109.5
H32A C32 H32B 109.5
C30 C32 H32C 109.5
H32A C32 H32C 109.5
H32B C32 H32C 109.5
C35 C33 C34 110.9(5)
C35 C33 P4 110.1(4)
C34 C33 P4 114.9(4)
C35 C33 H33A 106.9
C34 C33 H33A 106.8
P4 C33 H33A 106.8
C33 C34 H34A 109.5
C33 C34 H34B 109.5
H34A C34 H34B 109.5
C33 C34 H34C 109.5
H34A C34 H34C 109.5
H34B C34 H34C 109.5
C33 C35 H35A 109.5
C33 C35 H35B 109.5
H35A C35 H35B 109.5
C33 C35 H35C 109.5
H35A C35 H35C 109.5
H35B C35 H35C 109.5
C38 C36 C37 108.5(5)
C38 C36 P4 111.9(4)
C37 C36 P4 110.7(4)
C38 C36 H36A 108.6
C37 C36 H36A 108.5
P4 C36 H36A 108.5
C36 C37 H37A 109.5
C36 C37 H37B 109.5
H37A C37 H37B 109.5
C36 C37 H37C 109.5
H37A C37 H37C 109.5
H37B C37 H37C 109.5
C36 C38 H38A 109.5
C36 C38 H38B 109.5
H38A C38 H38B 109.5
C36 C38 H38C 109.5
H38A C38 H38C 109.5
H38B C38 H38C 109.5
C40 C39 P3 111.2(3)
C40 C39 H39A 109.4
P3 C39 H39A 109.4
C40 C39 H39B 109.4
P3 C39 H39B 109.4
H39A C39 H39B 108.0
C39 C40 P4 110.3(3)
C39 C40 H40A 109.6
P4 C40 H40A 109.6
C39 C40 H40B 109.6
P4 C40 H40B 109.6
H40A C40 H40B 108.1

loop_
_geom_bond_atom_site_label_1
_geom_bond_atom_site_label_2
_geom_bond_distance
Rh1 P1 2.1812(10)
Rh1 P2 2.2079(11)
Rh1 S1 2.4271(10)
Rh1 Cl1 2.4465(9)
Rh2 P3 2.1977(11)
Rh2 P4 2.2092(11)
Rh2 S1 2.4176(10)
Rh2 Cl1 2.4500(10)
P1 C13 1.865(5)
P1 C25 1.856(5)
P1 C16 1.859(5)
P2 C19 1.852(5)
P2 C22 1.857(5)
P2 C26 1.852(5)
P3 C27 1.853(5)
P3 C30 1.852(5)
P3 C39 1.858(4)
P4 C33 1.846(5)
P4 C36 1.866(5)
P4 C40 1.852(4)
S1 C1 1.805(4)
C1 C2 1.395(6)
C1 C6 1.410(6)
C2 C3 1.401(7)
C2 H2A 0.9500
C3 C4 1.373(7)
C3 H3A 0.9500
C4 C5 1.385(7)
C4 H4A 0.9500
C5 C6 1.398(6)
C5 H5A 0.9500
C6 C7 1.502(6)
C7 C8 1.388(6)
C7 C12 1.383(6)
C8 C9 1.380(8)
C8 H8A 0.9500
C9 C10 1.385(8)
C9 H9A 0.9500
C10 C11 1.369(8)
C10 H10A 0.9500
C11 C12 1.378(7)
C11 H11A 0.9500
C12 H12A 0.9500
C13 C15 1.548(7)
C13 C14 1.533(8)
C13 H13A 1.0000
C14 H14A 0.9800
C14 H14B 0.9800
C14 H14C 0.9800
C15 H15A 0.9800
C15 H15B 0.9800
C15 H15C 0.9800
C16 C17 1.514(8)
C16 C18 1.533(6)
C16 H16A 1.0000
C17 H17A 0.9800
C17 H17B 0.9800
C17 H17C 0.9800
C18 H18A 0.9800
C18 H18B 0.9800
C18 H18C 0.9800
C19 C21 1.530(8)
C19 C20 1.530(7)
C19 H19A 1.0000
C20 H20A 0.9800
C20 H20B 0.9800
C20 H20C 0.9800
C21 H21A 0.9800
C21 H21B 0.9800
C21 H21C 0.9800
C22 C24 1.497(8)
C22 C23 1.545(7)
C22 H22A 1.0000
C23 H23A 0.9800
C23 H23B 0.9800
C23 H23C 0.9800
C24 H24A 0.9800
C24 H24B 0.9800
C24 H24C 0.9800
C25 C26 1.499(7)
C25 H25A 0.9900
C25 H25B 0.9900
C26 H26A 0.9900
C26 H26B 0.9900
C27 C28 1.530(6)
C27 C29 1.523(8)
C27 H27A 1.0000
C28 H28A 0.9800
C28 H28B 0.9800
C28 H28C 0.9800
C29 H29A 0.9800
C29 H29B 0.9800
C29 H29C 0.9800
C30 C31 1.520(8)
C30 C32 1.521(8)
C30 H30A 1.0000
C31 H31A 0.9800
C31 H31B 0.9800
C31 H31C 0.9800
C32 H32A 0.9800
C32 H32B 0.9800
C32 H32C 0.9800
C33 C35 1.531(9)
C33 C34 1.555(8)
C33 H33A 1.0000
C34 H34A 0.9800
C34 H34B 0.9800
C34 H34C 0.9800
C35 H35A 0.9800
C35 H35B 0.9800
C35 H35C 0.9800
C36 C38 1.523(9)
C36 C37 1.552(8)
C36 H36A 1.0000
C37 H37A 0.9800
C37 H37B 0.9800
C37 H37C 0.9800
C38 H38A 0.9800
C38 H38B 0.9800
C38 H38C 0.9800
C39 C40 1.519(7)
C39 H39A 0.9900
C39 H39B 0.9900
C40 H40A 0.9900
C40 H40B 0.9900
